data_7034476
loop_
_publ_author_name
'Tan, De-Ming'
'Lin, Chen-Sheng'
'Luo, Zhong-Zhen'
'Zhang, Hao'
'Zhang, Wei-Long'
'He, Zhang-Zhen'
'Cheng, Wen-Dan'

_publ_section_title
;
 Synthesis and characterization of a new mid-infrared transparent
 compound: acentric Ba5In4Te4S7.
;
_journal_issue 16
_journal_name_full 'Dalton transactions (Cambridge, England : 2003)'
_journal_page_first 7673
_journal_page_last 7678
_journal_paper_doi 10.1039/c5dt00228a
_journal_volume 44
_journal_year 2015
_chemical_formula_sum 'Ba5 In4 S7 Te4'
_chemical_formula_weight 1880.75
_chemical_name_systematic
; 
 ? 
;
_space_group_IT_number 44
_symmetry_cell_setting orthorhombic
_symmetry_space_group_name_Hall 'I 2 -2'
_symmetry_space_group_name_H-M 'I m m 2'
_atom_sites_solution_hydrogens none
_atom_sites_solution_primary direct
_atom_sites_solution_secondary difmap
_audit_creation_method SHELXL-97
_cell_angle_alpha 90.00
_cell_angle_beta 90.00
_cell_angle_gamma 90.00
_cell_formula_units_Z 2
_cell_length_a 39.110(3)
_cell_length_b 4.3763(3)
_cell_length_c 7.3452(6)
_cell_measurement_reflns_used 2056
_cell_measurement_temperature 293(2)
_cell_measurement_theta_max 27.5011
_cell_measurement_theta_min 2.0829
_cell_volume 1257.18(17)
_computing_structure_refinement 'SHELXL-97 (Sheldrick, 1997)'
_computing_structure_solution 'SHELXS-97 (Sheldrick, 1990)'
_diffrn_ambient_temperature 293(2)
_diffrn_detector_area_resol_mean 14.6306
_diffrn_measured_fraction_theta_full 0.996
_diffrn_measured_fraction_theta_max 0.996
_diffrn_measurement_device_type Mercury70
_diffrn_measurement_method CCD_Profile_fitting
_diffrn_radiation_monochromator graphite
_diffrn_radiation_source 'fine-focus sealed tube'
_diffrn_radiation_type MoK\a
_diffrn_radiation_wavelength 0.71073
_diffrn_reflns_av_R_equivalents 0.0210
_diffrn_reflns_av_sigmaI/netI 0.0246
_diffrn_reflns_limit_h_max 46
_diffrn_reflns_limit_h_min -50
_diffrn_reflns_limit_k_max 5
_diffrn_reflns_limit_k_min -5
_diffrn_reflns_limit_l_max 9
_diffrn_reflns_limit_l_min -9
_diffrn_reflns_number 4880
_diffrn_reflns_theta_full 27.46
_diffrn_reflns_theta_max 27.46
_diffrn_reflns_theta_min 2.08
_exptl_absorpt_coefficient_mu 16.407
_exptl_absorpt_correction_T_max 0.085
_exptl_absorpt_correction_T_min 0.065
_exptl_absorpt_correction_type multi-scan
_exptl_crystal_colour red
_exptl_crystal_density_diffrn 4.968
_exptl_crystal_density_method 'not measured'
_exptl_crystal_description Prism
_exptl_crystal_F_000 1592
_exptl_crystal_size_max 0.1800
_exptl_crystal_size_mid 0.1600
_exptl_crystal_size_min 0.1500
_refine_diff_density_max 1.374
_refine_diff_density_min -0.976
_refine_diff_density_rms 0.181
_refine_ls_abs_structure_details 'Flack H D (1983), Acta Cryst. A39, 876-881'
_refine_ls_abs_structure_Flack 0.02(3)
_refine_ls_extinction_method none
_refine_ls_goodness_of_fit_ref 1.096
_refine_ls_hydrogen_treatment none
_refine_ls_matrix_type full
_refine_ls_number_parameters 63
_refine_ls_number_reflns 1624
_refine_ls_number_restraints 1
_refine_ls_restrained_S_all 1.096
_refine_ls_R_factor_all 0.0190
_refine_ls_R_factor_gt 0.0182
_refine_ls_shift/su_max 0.002
_refine_ls_shift/su_mean 0.000
_refine_ls_structure_factor_coef Fsqd
_refine_ls_weighting_details 'calc w=1/[\s^2^(Fo^2^)+(0.0221P)^2^+3.0549P] where P=(Fo^2^+2Fc^2^)/3'
_refine_ls_weighting_scheme calc
_refine_ls_wR_factor_gt 0.0442
_refine_ls_wR_factor_ref 0.0445
_reflns_number_gt 1597
_reflns_number_total 1655
_reflns_threshold_expression >2sigma(I)
_cod_data_source_file c5dt00228a1.cif
_cod_data_source_block a
_cod_depositor_comments
;
The following automatic conversions were performed:

'_exptl_absorpt_correction_type' value 'Multi-scan' changed to
'multi-scan' according to
/usr/data/users/saulius/crontab/automatic-downloads/rss-feeds/RSC/lib/dictionaries/cif_core.dic
dictionary named 'cif_core.dic' version 2.4.2 from 2011-04-26.

Automatic conversion script
Id: cif_fix_values 3105 2015-03-04 15:46:00Z robertas 

 Adding full bibliography for 7034476.cif.
;
_cod_original_sg_symbol_H-M Imm2
_cod_database_code 7034476

loop_
_symmetry_equiv_pos_as_xyz
'x, y, z'
'-x, -y, z'
'-x, y, z'
'x, -y, z'
'x+1/2, y+1/2, z+1/2'
'-x+1/2, -y+1/2, z+1/2'
'-x+1/2, y+1/2, z+1/2'
'x+1/2, -y+1/2, z+1/2'

loop_
_atom_site_label
_atom_site_type_symbol
_atom_site_fract_x
_atom_site_fract_y
_atom_site_fract_z
_atom_site_U_iso_or_equiv
_atom_site_adp_type
_atom_site_occupancy
_atom_site_symmetry_multiplicity
_atom_site_calc_flag
_atom_site_refinement_flags
Ba1 Ba 1.0000 1.0000 0.84201(12) 0.02296(18) Uani 1 4 d S
Ba2 Ba 0.814858(12) 1.0000 0.49400(8) 0.01526(11) Uani 1 2 d S
Ba3 Ba 0.885904(12) 1.0000 0.99407(8) 0.01395(10) Uani 1 2 d S
In1 In 0.945694(15) 0.5000 0.35576(9) 0.01426(13) Uani 1 2 d S
In2 In 0.801694(14) 0.5000 0.97494(9) 0.01368(13) Uani 1 2 d S
Te1 Te 0.910890(13) 1.0000 0.49740(9) 0.01581(12) Uani 1 2 d S
Te2 Te 0.759461(15) 1.0000 0.91572(10) 0.02001(14) Uani 1 2 d S
S1 S 1.0000 0.5000 0.5256(4) 0.0194(7) Uani 1 4 d S
S2 S 0.94774(4) 0.5000 0.0161(2) 0.0043(3) Uani 1 2 d S
S3 S 0.84641(6) 0.5000 0.7415(3) 0.0135(4) Uani 1 2 d S
S4 S 0.84138(6) 0.5000 1.2277(3) 0.0147(4) Uani 1 2 d S

loop_
_atom_site_aniso_label
_atom_site_aniso_U_11
_atom_site_aniso_U_22
_atom_site_aniso_U_33
_atom_site_aniso_U_23
_atom_site_aniso_U_13
_atom_site_aniso_U_12
Ba1 0.0276(4) 0.0155(4) 0.0258(4) 0.000 0.000 0.000
Ba2 0.0194(2) 0.0121(2) 0.0143(2) 0.000 0.0008(2) 0.000
Ba3 0.0144(2) 0.0117(2) 0.0157(2) 0.000 -0.0004(2) 0.000
In1 0.0145(3) 0.0133(3) 0.0150(3) 0.000 -0.0007(2) 0.000
In2 0.0139(2) 0.0136(3) 0.0135(3) 0.000 -0.0009(2) 0.000
Te1 0.0161(2) 0.0129(2) 0.0184(3) 0.000 0.0047(2) 0.000
Te2 0.0151(3) 0.0123(3) 0.0326(3) 0.000 0.0011(2) 0.000
S1 0.0143(14) 0.0304(17) 0.0134(17) 0.000 0.000 0.000
S2 0.0065(8) 0.0029(7) 0.0036(9) 0.000 0.0005(7) 0.000
S3 0.0158(10) 0.0140(10) 0.0106(10) 0.000 0.0003(7) 0.000
S4 0.0175(11) 0.0154(10) 0.0113(10) 0.000 -0.0001(8) 0.000

loop_
_atom_type_symbol
_atom_type_description
_atom_type_scat_dispersion_real
_atom_type_scat_dispersion_imag
_atom_type_scat_source
Ba Ba -0.3244 2.2819 'International Tables Vol C Tables 4.2.6.8 and 6.1.1.4'
In In -0.7276 1.3100 'International Tables Vol C Tables 4.2.6.8 and 6.1.1.4'
S S 0.1246 0.1234 'International Tables Vol C Tables 4.2.6.8 and 6.1.1.4'
Te Te -0.5308 1.6751 'International Tables Vol C Tables 4.2.6.8 and 6.1.1.4'

loop_
_geom_angle_atom_site_label_1
_geom_angle_atom_site_label_2
_geom_angle_atom_site_label_3
_geom_angle
_geom_angle_site_symmetry_1
_geom_angle_site_symmetry_3
S1 Ba1 S1 86.54(8) . 1_565
S1 Ba1 S2 79.94(4) . 1_556
S1 Ba1 S2 138.31(4) 1_565 1_556
S1 Ba1 S2 138.31(4) . 1_566
S1 Ba1 S2 79.94(4) 1_565 1_566
S2 Ba1 S2 84.46(4) 1_556 1_566
S1 Ba1 S2 138.30(3) . 2_776
S1 Ba1 S2 79.94(4) 1_565 2_776
S2 Ba1 S2 133.74(7) 1_556 2_776
S2 Ba1 S2 77.76(5) 1_566 2_776
S1 Ba1 S2 79.94(4) . 2_766
S1 Ba1 S2 138.30(4) 1_565 2_766
S2 Ba1 S2 77.76(5) 1_556 2_766
S2 Ba1 S2 133.74(7) 1_566 2_766
S2 Ba1 S2 84.45(4) 2_776 2_766
S1 Ba1 Ba1 133.27(4) . 1_565
S1 Ba1 Ba1 46.73(4) 1_565 1_565
S2 Ba1 Ba1 132.23(2) 1_556 1_565
S2 Ba1 Ba1 47.77(2) 1_566 1_565
S2 Ba1 Ba1 47.77(2) 2_776 1_565
S2 Ba1 Ba1 132.23(2) 2_766 1_565
S1 Ba1 Ba1 46.73(4) . 1_545
S1 Ba1 Ba1 133.27(4) 1_565 1_545
S2 Ba1 Ba1 47.77(2) 1_556 1_545
S2 Ba1 Ba1 132.23(2) 1_566 1_545
S2 Ba1 Ba1 132.23(2) 2_776 1_545
S2 Ba1 Ba1 47.77(2) 2_766 1_545
Ba1 Ba1 Ba1 180.0 1_565 1_545
S1 Ba1 Ba3 100.184(11) . 2_775
S1 Ba1 Ba3 100.184(11) 1_565 2_775
S2 Ba1 Ba3 120.90(3) 1_556 2_775
S2 Ba1 Ba3 120.90(3) 1_566 2_775
S2 Ba1 Ba3 45.22(2) 2_776 2_775
S2 Ba1 Ba3 45.22(2) 2_766 2_775
Ba1 Ba1 Ba3 90.0 1_565 2_775
Ba1 Ba1 Ba3 90.0 1_545 2_775
S1 Ba1 Ba3 100.183(11) . .
S1 Ba1 Ba3 100.183(11) 1_565 .
S2 Ba1 Ba3 45.23(2) 1_556 .
S2 Ba1 Ba3 45.23(2) 1_566 .
S2 Ba1 Ba3 120.90(3) 2_776 .
S2 Ba1 Ba3 120.90(3) 2_766 .
Ba1 Ba1 Ba3 90.0 1_565 .
Ba1 Ba1 Ba3 90.0 1_545 .
Ba3 Ba1 Ba3 151.89(3) 2_775 .
S3 Ba2 S3 89.77(6) . 1_565
S3 Ba2 S4 74.91(4) . 1_554
S3 Ba2 S4 137.03(5) 1_565 1_554
S3 Ba2 S4 137.03(5) . 1_564
S3 Ba2 S4 74.91(4) 1_565 1_564
S4 Ba2 S4 89.33(6) 1_554 1_564
S3 Ba2 Te2 89.22(4) . 6_664
S3 Ba2 Te2 145.57(5) 1_565 6_664
S4 Ba2 Te2 75.36(4) 1_554 6_664
S4 Ba2 Te2 125.63(4) 1_564 6_664
S3 Ba2 Te2 145.57(5) . 6_674
S3 Ba2 Te2 89.22(4) 1_565 6_674
S4 Ba2 Te2 125.63(4) 1_554 6_674
S4 Ba2 Te2 75.36(4) 1_564 6_674
Te2 Ba2 Te2 72.891(14) 6_664 6_674
S3 Ba2 Te1 66.30(4) . .
S3 Ba2 Te1 66.30(4) 1_565 .
S4 Ba2 Te1 70.79(4) 1_554 .
S4 Ba2 Te1 70.79(4) 1_564 .
Te2 Ba2 Te1 142.200(9) 6_664 .
Te2 Ba2 Te1 142.200(9) 6_674 .
S3 Ba2 Te2 75.39(4) . .
S3 Ba2 Te2 75.39(4) 1_565 .
S4 Ba2 Te2 134.90(3) 1_554 .
S4 Ba2 Te2 134.90(3) 1_564 .
Te2 Ba2 Te2 71.072(11) 6_664 .
Te2 Ba2 Te2 71.072(11) 6_674 .
Te1 Ba2 Te2 124.59(2) . .
S3 Ba2 Ba2 45.12(3) . 1_545
S3 Ba2 Ba2 134.88(3) 1_565 1_545
S4 Ba2 Ba2 45.33(3) 1_554 1_545
S4 Ba2 Ba2 134.67(3) 1_564 1_545
Te2 Ba2 Ba2 53.554(7) 6_664 1_545
Te2 Ba2 Ba2 126.445(8) 6_674 1_545
Te1 Ba2 Ba2 90.000(1) . 1_545
Te2 Ba2 Ba2 90.0 . 1_545
S3 Ba2 Ba2 134.88(3) . 1_565
S3 Ba2 Ba2 45.12(3) 1_565 1_565
S4 Ba2 Ba2 134.67(3) 1_554 1_565
S4 Ba2 Ba2 45.33(3) 1_564 1_565
Te2 Ba2 Ba2 126.445(7) 6_664 1_565
Te2 Ba2 Ba2 53.554(7) 6_674 1_565
Te1 Ba2 Ba2 90.0 . 1_565
Te2 Ba2 Ba2 90.0 . 1_565
Ba2 Ba2 Ba2 180.0 1_545 1_565
S3 Ba2 Ba3 103.14(4) . 1_554
S3 Ba2 Ba3 103.14(4) 1_565 1_554
S4 Ba2 Ba3 45.40(3) 1_554 1_554
S4 Ba2 Ba3 45.40(3) 1_564 1_554
Te2 Ba2 Ba3 110.592(17) 6_664 1_554
Te2 Ba2 Ba3 110.592(17) 6_674 1_554
Te1 Ba2 Ba3 53.265(14) . 1_554
Te2 Ba2 Ba3 177.854(19) . 1_554
Ba2 Ba2 Ba3 90.0 1_545 1_554
Ba2 Ba2 Ba3 90.0 1_565 1_554
S3 Ba2 Ba3 44.96(3) . .
S3 Ba2 Ba3 44.96(3) 1_565 .
S4 Ba2 Ba3 107.46(4) 1_554 .
S4 Ba2 Ba3 107.46(4) 1_564 .
Te2 Ba2 Ba3 126.910(15) 6_664 .
Te2 Ba2 Ba3 126.910(15) 6_674 .
Te1 Ba2 Ba3 52.513(14) . .
Te2 Ba2 Ba3 72.076(16) . .
Ba2 Ba2 Ba3 90.000(1) 1_545 .
Ba2 Ba2 Ba3 90.0 1_565 .
Ba3 Ba2 Ba3 105.778(14) 1_554 .
S3 Ba3 S3 84.38(6) 1_565 .
S3 Ba3 S2 85.95(4) 1_565 1_566
S3 Ba3 S2 146.03(6) . 1_566
S3 Ba3 S2 146.03(6) 1_565 1_556
S3 Ba3 S2 85.95(4) . 1_556
S2 Ba3 S2 84.14(4) 1_566 1_556
S3 Ba3 S4 66.32(5) 1_565 1_565
S3 Ba3 S4 119.62(5) . 1_565
S2 Ba3 S4 85.43(4) 1_566 1_565
S2 Ba3 S4 144.49(6) 1_556 1_565
S3 Ba3 S4 119.61(5) 1_565 .
S3 Ba3 S4 66.32(5) . .
S2 Ba3 S4 144.49(6) 1_566 .
S2 Ba3 S4 85.43(4) 1_556 .
S4 Ba3 S4 83.65(5) 1_565 .
S3 Ba3 Te1 64.70(4) 1_565 .
S3 Ba3 Te1 64.70(4) . .
S2 Ba3 Te1 81.74(3) 1_566 .
S2 Ba3 Te1 81.74(3) 1_556 .
S4 Ba3 Te1 129.98(3) 1_565 .
S4 Ba3 Te1 129.98(3) . .
S3 Ba3 Te1 132.20(3) 1_565 1_556
S3 Ba3 Te1 132.20(3) . 1_556
S2 Ba3 Te1 76.28(3) 1_566 1_556
S2 Ba3 Te1 76.28(3) 1_556 1_556
S4 Ba3 Te1 68.28(4) 1_565 1_556
S4 Ba3 Te1 68.28(4) . 1_556
Te1 Ba3 Te1 150.20(2) . 1_556
S3 Ba3 In2 87.51(4) 1_565 .
S3 Ba3 In2 38.17(4) . .
S2 Ba3 In2 171.43(2) 1_566 .
S2 Ba3 In2 104.34(2) 1_556 .
S4 Ba3 In2 86.88(3) 1_565 .
S4 Ba3 In2 37.63(4) . .
Te1 Ba3 In2 100.431(17) . .
Te1 Ba3 In2 104.302(17) 1_556 .
S3 Ba3 In2 38.17(4) 1_565 1_565
S3 Ba3 In2 87.51(4) . 1_565
S2 Ba3 In2 104.34(2) 1_566 1_565
S2 Ba3 In2 171.43(2) 1_556 1_565
S4 Ba3 In2 37.63(4) 1_565 1_565
S4 Ba3 In2 86.88(3) . 1_565
Te1 Ba3 In2 100.431(17) . 1_565
Te1 Ba3 In2 104.303(17) 1_556 1_565
In2 Ba3 In2 67.151(13) . 1_565
S3 Ba3 Ba3 47.81(3) 1_565 1_565
S3 Ba3 Ba3 132.19(3) . 1_565
S2 Ba3 Ba3 47.93(2) 1_566 1_565
S2 Ba3 Ba3 132.07(2) 1_556 1_565
S4 Ba3 Ba3 48.17(3) 1_565 1_565
S4 Ba3 Ba3 131.83(3) . 1_565
Te1 Ba3 Ba3 90.0 . 1_565
Te1 Ba3 Ba3 90.0 1_556 1_565
In2 Ba3 Ba3 123.577(7) . 1_565
In2 Ba3 Ba3 56.426(6) 1_565 1_565
S3 Ba3 Ba3 132.19(3) 1_565 1_545
S3 Ba3 Ba3 47.81(3) . 1_545
S2 Ba3 Ba3 132.07(2) 1_566 1_545
S2 Ba3 Ba3 47.93(2) 1_556 1_545
S4 Ba3 Ba3 131.83(3) 1_565 1_545
S4 Ba3 Ba3 48.17(3) . 1_545
Te1 Ba3 Ba3 90.0 . 1_545
Te1 Ba3 Ba3 90.0 1_556 1_545
In2 Ba3 Ba3 56.425(6) . 1_545
In2 Ba3 Ba3 123.576(6) 1_565 1_545
Ba3 Ba3 Ba3 179.998(1) 1_565 1_545
S1 In1 S2 118.58(8) . .
S1 In1 Te1 103.46(4) . .
S2 In1 Te1 112.95(3) . .
S1 In1 Te1 103.46(4) . 1_545
S2 In1 Te1 112.95(3) . 1_545
Te1 In1 Te1 103.88(3) . 1_545
S4 In2 S3 94.55(7) . .
S4 In2 Te2 120.12(3) . 1_545
S3 In2 Te2 108.37(4) . 1_545
S4 In2 Te2 120.12(3) . .
S3 In2 Te2 108.37(4) . .
Te2 In2 Te2 104.05(3) 1_545 .
S4 In2 Ba3 55.87(4) . .
S3 In2 Ba3 55.29(4) . .
Te2 In2 Ba3 159.524(19) 1_545 .
Te2 In2 Ba3 93.722(13) . .
S4 In2 Ba3 55.87(4) . 1_545
S3 In2 Ba3 55.29(4) . 1_545
Te2 In2 Ba3 93.723(13) 1_545 1_545
Te2 In2 Ba3 159.523(19) . 1_545
Ba3 In2 Ba3 67.151(12) . 1_545
In1 Te1 In1 103.88(3) 1_565 .
In1 Te1 Ba2 119.162(18) 1_565 .
In1 Te1 Ba2 119.164(18) . .
In1 Te1 Ba3 119.231(19) 1_565 .
In1 Te1 Ba3 119.231(19) . .
Ba2 Te1 Ba3 75.386(16) . .
In1 Te1 Ba3 76.30(2) 1_565 1_554
In1 Te1 Ba3 76.30(2) . 1_554
Ba2 Te1 Ba3 74.815(16) . 1_554
Ba3 Te1 Ba3 150.20(2) . 1_554
In2 Te2 In2 104.05(3) 1_565 .
In2 Te2 Ba2 155.98(2) 1_565 6_665
In2 Te2 Ba2 88.671(13) . 6_665
In2 Te2 Ba2 88.670(13) 1_565 6_675
In2 Te2 Ba2 155.98(2) . 6_675
Ba2 Te2 Ba2 72.892(15) 6_665 6_675
In2 Te2 Ba2 77.724(19) 1_565 .
In2 Te2 Ba2 77.724(19) . .
Ba2 Te2 Ba2 125.464(19) 6_665 .
Ba2 Te2 Ba2 125.464(19) 6_675 .
In1 S1 In1 119.15(13) . 2_765
In1 S1 Ba1 111.64(3) . .
In1 S1 Ba1 111.64(3) 2_765 .
In1 S1 Ba1 111.64(3) . 1_545
In1 S1 Ba1 111.64(3) 2_765 1_545
Ba1 S1 Ba1 86.54(8) . 1_545
In1 S2 Ba1 114.38(5) . 1_554
In1 S2 Ba1 114.38(5) . 1_544
Ba1 S2 Ba1 84.46(4) 1_554 1_544
In1 S2 Ba3 91.48(5) . 1_544
Ba1 S2 Ba3 153.61(7) 1_554 1_544
Ba1 S2 Ba3 89.717(17) 1_544 1_544
In1 S2 Ba3 91.48(5) . 1_554
Ba1 S2 Ba3 89.717(17) 1_554 1_554
Ba1 S2 Ba3 153.61(7) 1_544 1_554
Ba3 S2 Ba3 84.15(4) 1_544 1_554
In2 S3 Ba2 97.25(6) . .
In2 S3 Ba2 97.25(6) . 1_545
Ba2 S3 Ba2 89.77(6) . 1_545
In2 S3 Ba3 86.55(6) . .
Ba2 S3 Ba3 92.784(13) . .
Ba2 S3 Ba3 175.13(8) 1_545 .
In2 S3 Ba3 86.55(6) . 1_545
Ba2 S3 Ba3 175.13(8) . 1_545
Ba2 S3 Ba3 92.785(12) 1_545 1_545
Ba3 S3 Ba3 84.38(5) . 1_545
In2 S4 Ba2 105.57(6) . 1_556
In2 S4 Ba2 105.57(6) . 1_546
Ba2 S4 Ba2 89.33(6) 1_556 1_546
In2 S4 Ba3 86.50(6) . .
Ba2 S4 Ba3 92.103(15) 1_556 .
Ba2 S4 Ba3 166.98(8) 1_546 .
In2 S4 Ba3 86.51(6) . 1_545
Ba2 S4 Ba3 166.98(8) 1_556 1_545
Ba2 S4 Ba3 92.103(15) 1_546 1_545
Ba3 S4 Ba3 83.65(5) . 1_545

loop_
_geom_bond_atom_site_label_1
_geom_bond_atom_site_label_2
_geom_bond_distance
_geom_bond_site_symmetry_2
Ba1 S1 3.192(2) .
Ba1 S1 3.192(2) 1_565
Ba1 S2 3.2557(13) 1_556
Ba1 S2 3.2557(13) 1_566
Ba1 S2 3.2559(13) 2_776
Ba1 S2 3.2559(13) 2_766
Ba1 Ba1 4.3763(3) 1_565
Ba1 Ba1 4.3763(3) 1_545
Ba1 Ba3 4.5998(6) 2_775
Ba1 Ba3 4.5999(6) .
Ba2 S3 3.1008(17) .
Ba2 S3 3.1008(17) 1_565
Ba2 S4 3.1127(16) 1_554
Ba2 S4 3.1127(16) 1_564
Ba2 Te2 3.6834(6) 6_664
Ba2 Te2 3.6834(6) 6_674
Ba2 Te1 3.7559(7) .
Ba2 Te2 3.7801(9) .
Ba2 Ba2 4.3763(3) 1_545
Ba2 Ba2 4.3763(3) 1_565
Ba2 Ba3 4.6049(8) 1_554
Ba2 Ba3 4.6057(9) .
Ba3 S3 3.2582(17) 1_565
Ba3 S3 3.2582(17) .
Ba3 S2 3.2656(13) 1_566
Ba3 S2 3.2656(13) 1_556
Ba3 S4 3.2812(17) 1_565
Ba3 S4 3.2812(17) .
Ba3 Te1 3.7768(9) .
Ba3 Te1 3.8239(9) 1_556
Ba3 In2 3.9566(6) .
Ba3 In2 3.9566(6) 1_565
Ba3 Ba3 4.3763(3) 1_565
Ba3 Ba3 4.3763(3) 1_545
In1 S1 2.4631(17) .
In1 S2 2.496(2) .
In1 Te1 2.7791(5) .
In1 Te1 2.7791(5) 1_545
In2 S4 2.420(2) .
In2 S3 2.450(2) .
In2 Te2 2.7759(5) 1_545
In2 Te2 2.7759(5) .
In2 Ba3 3.9567(6) 1_545
Te1 In1 2.7790(5) 1_565
Te1 Ba3 3.8239(9) 1_554
Te2 In2 2.7758(5) 1_565
Te2 Ba2 3.6834(6) 6_665
Te2 Ba2 3.6834(6) 6_675
S1 In1 2.4631(17) 2_765
S1 Ba1 3.192(2) 1_545
S2 Ba1 3.2558(13) 1_554
S2 Ba1 3.2558(13) 1_544
S2 Ba3 3.2655(13) 1_544
S2 Ba3 3.2655(13) 1_554
S3 Ba2 3.1009(17) 1_545
S3 Ba3 3.2583(17) 1_545
S4 Ba2 3.1126(16) 1_556
S4 Ba2 3.1126(16) 1_546
S4 Ba3 3.2813(17) 1_545
